data_1546336
loop_
_publ_author_name
'Gair, Joe J.'
'Haines, Brandon E.'
'Filatov, Alexander S.'
'Musaev, D. G.'
'Lewis, Jared C.'

_publ_section_title
;
 Mono-N-Protected Amino Acid Ligands Stabilize Dimeric Palladium(II)
 Complexes of Importance to C-H Functionalization
;
_journal_name_full 'Chem. Sci.'
_journal_paper_doi 10.1039/C7SC01674C
_journal_year 2017
_chemical_formula_moiety 'Cl4 Pd, 2(C9 H12 Cl2 N)'
_chemical_formula_sum 'C18 H24 Cl8 N2 Pd'
_chemical_formula_weight 658.39
_space_group_crystal_system monoclinic
_space_group_IT_number 14
_space_group_name_Hall '-P 2ybc'
_space_group_name_H-M_alt 'P 1 21/c 1'
_symmetry_space_group_name_Hall '-P 2ybc'
_symmetry_space_group_name_H-M 'P 1 21/c 1'
_atom_sites_solution_hydrogens mixed
_atom_sites_solution_primary dual
_atom_sites_solution_secondary difmap
_audit_creation_date 2016-12-28
_audit_creation_method
;
Olex2 1.2
(compiled 2016.11.30 svn.r3356 for OlexSys, GUI svn.r5269)
;
_audit_update_record
;
2017-04-15 deposited with the CCDC.
2017-06-16 downloaded from the CCDC.
;
_cell_angle_alpha 90
_cell_angle_beta 90.468(2)
_cell_angle_gamma 90
_cell_formula_units_Z 2
_cell_length_a 10.3725(10)
_cell_length_b 8.0905(8)
_cell_length_c 14.2505(13)
_cell_measurement_reflns_used 5657
_cell_measurement_temperature 100(2)
_cell_measurement_theta_max 24.26
_cell_measurement_theta_min 2.41
_cell_volume 1195.8(2)
_computing_cell_refinement 'SAINT V.8.35A (Bruker AXS Inc., 2013)'
_computing_data_collection 'APEX3 v.2015.9-0 (Bruker AXS Inc., 2015)'
_computing_data_reduction 'SAINT V.8.35A (Bruker AXS Inc., 2013)'
_computing_molecular_graphics
;
OLEX2: a complete structure solution, refinement and analysis program 
Dolomanov et al., 2009

Mercury: visualization and analysis of crystal structures
Macrae, et al., 2006

O. V. Dolomanov, L. J. Bourhis, R. J. Gildea, J. A. K. Howard and H. Puschmann.
J. Appl. Cryst. (2009). 42, 339-341;

C. F. Macrae, P. R. Edgington, P. McCabe, E. Pidcock, G. P. Shields, R. Taylor,
M. Towler and J. van de Streek, J. Appl. Cryst. (2006). 39, 453-457.
;
_computing_publication_material
;
 APEX3 v.2015.5-2 (Bruker AXS Inc., 2015)
 OLEX2 (Dolomanov et al., 2009)
;
_computing_structure_refinement 'XL-2014/7 (Sheldrick, 2015b)'
_computing_structure_solution 'XT 2014/5 (Sheldrick, 2015a)'
_diffrn_ambient_temperature 100(2)
_diffrn_detector_area_resol_mean 10.4167
_diffrn_measured_fraction_theta_full 0.999
_diffrn_measured_fraction_theta_max 0.998
_diffrn_measurement_device_type 'Bruker D8 Venture PHOTON 100 CMOS'
_diffrn_measurement_method '\f and \w scans'
_diffrn_radiation_monochromator mirrors
_diffrn_radiation_type MoK\a
_diffrn_radiation_wavelength 0.71073
_diffrn_reflns_av_R_equivalents 0.0536
_diffrn_reflns_av_unetI/netI 0.0425
_diffrn_reflns_Laue_measured_fraction_full 0.999
_diffrn_reflns_Laue_measured_fraction_max 0.998
_diffrn_reflns_limit_h_max 12
_diffrn_reflns_limit_h_min -12
_diffrn_reflns_limit_k_max 10
_diffrn_reflns_limit_k_min -9
_diffrn_reflns_limit_l_max 17
_diffrn_reflns_limit_l_min -17
_diffrn_reflns_number 15065
_diffrn_reflns_point_group_measured_fraction_full 0.999
_diffrn_reflns_point_group_measured_fraction_max 0.998
_diffrn_reflns_theta_full 25.242
_diffrn_reflns_theta_max 26.431
_diffrn_reflns_theta_min 2.859
_diffrn_source 'INCOATEC ImuS micro-focus source'
_diffrn_standards_number 0
_exptl_absorpt_coefficient_mu 1.680
_exptl_absorpt_correction_T_max 0.6465
_exptl_absorpt_correction_T_min 0.5249
_exptl_absorpt_correction_type multi-scan
_exptl_absorpt_process_details
;
SADABS-2014/5 (Bruker,2014/5) was used for absorption correction.
wR2(int) was 0.0909 before and 0.0576 after correction.
The Ratio of minimum to maximum transmission is 0.8119.
The \l/2 correction factor is 0.00150.
;
_exptl_crystal_colour yellow
_exptl_crystal_colour_primary yellow
_exptl_crystal_density_diffrn 1.828
_exptl_crystal_description needle
_exptl_crystal_F_000 656
_exptl_crystal_size_max 0.22
_exptl_crystal_size_mid 0.09
_exptl_crystal_size_min 0.06
_refine_diff_density_max 1.824
_refine_diff_density_min -0.397
_refine_diff_density_rms 0.143
_refine_ls_extinction_method none
_refine_ls_goodness_of_fit_ref 1.096
_refine_ls_hydrogen_treatment mixed
_refine_ls_matrix_type full
_refine_ls_number_parameters 138
_refine_ls_number_reflns 2444
_refine_ls_number_restraints 1
_refine_ls_restrained_S_all 1.097
_refine_ls_R_factor_all 0.0677
_refine_ls_R_factor_gt 0.0435
_refine_ls_shift/su_max 0.000
_refine_ls_shift/su_mean 0.000
_refine_ls_structure_factor_coef Fsqd
_refine_ls_weighting_details 'w=1/[\s^2^(Fo^2^)+(0.0534P)^2^+2.8955P] where P=(Fo^2^+2Fc^2^)/3'
_refine_ls_weighting_scheme calc
_refine_ls_wR_factor_gt 0.1038
_refine_ls_wR_factor_ref 0.1154
_reflns_Friedel_coverage 0.000
_reflns_number_gt 1836
_reflns_number_total 2444
_reflns_threshold_expression 'I > 2\s(I)'
_cod_data_source_file c7sc01674c6.cif
_cod_data_source_block complex_17
_cod_database_code 1546336
_shelx_space_group_comment
;
The symmetry employed for this shelxl refinement is uniquely defined
by the following loop, which should always be used as a source of
symmetry information in preference to the above space-group names.
They are only intended as comments.
;
_shelx_estimated_absorpt_t_max 0.906
_shelx_estimated_absorpt_t_min 0.709
_olex2_refinement_description
;
1. Fixed Uiso
 At 1.2 times of:
  All C(H) groups, All C(H,H) groups, All N(H) groups
 At 1.5 times of:
  All C(H,H,H) groups
2. Restrained distances
 N1-H1
 0.88 with sigma of 0.02
3.a Secondary CH2 refined with riding coordinates:
 C1(H1A,H1B)
3.b Aromatic/amide H refined with riding coordinates:
 C6(H6), C7(H7), C8(H8)
3.c Idealised Me refined as rotating group:
 C2(H2A,H2B,H2C), C3(H3A,H3B,H3C)
;
_shelx_shelxl_version_number 2016/6
_olex2_submission_special_instructions 'No special instructions were received'

loop_
_space_group_symop_operation_xyz
'x, y, z'
'-x, y+1/2, -z+1/2'
'-x, -y, -z'
'x, -y-1/2, z-1/2'

loop_
_atom_site_label
_atom_site_type_symbol
_atom_site_fract_x
_atom_site_fract_y
_atom_site_fract_z
_atom_site_U_iso_or_equiv
_atom_site_adp_type
_atom_site_occupancy
_atom_site_site_symmetry_order
_atom_site_calc_flag
_atom_site_refinement_flags_posn
_atom_site_refinement_flags_adp
_atom_site_refinement_flags_occupancy
Pd1 Pd 0.000000 0.000000 0.500000 0.02030(17) Uani 1 2 d S T P
Cl1 Cl 0.16252(11) 0.00946(15) 0.61197(9) 0.0284(3) Uani 1 1 d . . .
Cl2 Cl 0.07402(11) 0.23923(15) 0.43092(9) 0.0263(3) Uani 1 1 d . . .
Cl3 Cl 0.51894(12) 0.47885(16) 0.74137(9) 0.0315(3) Uani 1 1 d . . .
Cl4 Cl 0.23226(12) 0.66609(16) 0.44148(8) 0.0302(3) Uani 1 1 d . . .
N1 N 0.1598(4) 0.5492(5) 0.6598(3) 0.0203(9) Uani 1 1 d D . .
H1 H 0.131(4) 0.642(4) 0.629(3) 0.024 Uiso 1 1 d DR . .
C1 C 0.2735(4) 0.4649(6) 0.6158(3) 0.0224(11) Uani 1 1 d . . .
H1A H 0.308192 0.381549 0.660205 0.027 Uiso 1 1 calc R . .
H1B H 0.244202 0.405911 0.558654 0.027 Uiso 1 1 calc R . .
C2 C 0.1944(5) 0.6343(6) 0.7490(3) 0.0271(11) Uani 1 1 d . . .
H2A H 0.231656 0.554173 0.793081 0.041 Uiso 1 1 calc GR . .
H2B H 0.116862 0.683255 0.776280 0.041 Uiso 1 1 calc GR . .
H2C H 0.257498 0.721458 0.736335 0.041 Uiso 1 1 calc GR . .
C3 C 0.0566(5) 0.4255(6) 0.6767(4) 0.0268(11) Uani 1 1 d . . .
H3A H 0.031954 0.373374 0.617115 0.040 Uiso 1 1 calc GR . .
H3B H -0.018533 0.480654 0.703714 0.040 Uiso 1 1 calc GR . .
H3C H 0.088489 0.340971 0.720309 0.040 Uiso 1 1 calc GR . .
C4 C 0.3797(4) 0.5826(6) 0.5900(3) 0.0208(10) Uani 1 1 d . . .
C5 C 0.3704(4) 0.6789(6) 0.5091(3) 0.0232(10) Uani 1 1 d . . .
C6 C 0.4692(5) 0.7828(6) 0.4801(4) 0.0269(11) Uani 1 1 d . . .
H6 H 0.459520 0.846938 0.424631 0.032 Uiso 1 1 calc R . .
C7 C 0.5812(5) 0.7917(6) 0.5324(4) 0.0283(12) Uani 1 1 d . . .
H7 H 0.648899 0.862783 0.513200 0.034 Uiso 1 1 calc R . .
C8 C 0.5956(5) 0.6973(6) 0.6131(4) 0.0268(11) Uani 1 1 d . . .
H8 H 0.672928 0.702827 0.649126 0.032 Uiso 1 1 calc R . .
C9 C 0.4961(4) 0.5955(6) 0.6404(3) 0.0235(11) Uani 1 1 d . . .

loop_
_atom_site_aniso_label
_atom_site_aniso_U_11
_atom_site_aniso_U_22
_atom_site_aniso_U_33
_atom_site_aniso_U_23
_atom_site_aniso_U_13
_atom_site_aniso_U_12
Pd1 0.0148(3) 0.0223(3) 0.0238(3) -0.0015(2) 0.00579(19) -0.0022(2)
Cl1 0.0226(6) 0.0341(7) 0.0284(7) 0.0023(5) 0.0002(5) -0.0046(5)
Cl2 0.0218(6) 0.0261(6) 0.0311(7) 0.0043(5) 0.0041(5) -0.0037(5)
Cl3 0.0281(7) 0.0417(8) 0.0248(7) 0.0026(6) 0.0013(5) 0.0060(6)
Cl4 0.0263(6) 0.0398(7) 0.0247(7) 0.0029(6) 0.0025(5) 0.0060(5)
N1 0.017(2) 0.022(2) 0.022(2) -0.0011(16) 0.0055(16) 0.0001(16)
C1 0.020(2) 0.023(3) 0.023(3) -0.0022(19) 0.0065(19) 0.0013(19)
C2 0.023(3) 0.033(3) 0.026(3) -0.003(2) 0.006(2) 0.001(2)
C3 0.023(3) 0.030(3) 0.028(3) 0.000(2) 0.006(2) -0.007(2)
C4 0.017(2) 0.023(3) 0.022(3) -0.003(2) 0.0072(19) 0.0050(19)
C5 0.022(2) 0.022(2) 0.026(3) -0.004(2) 0.007(2) 0.004(2)
C6 0.029(3) 0.021(2) 0.031(3) 0.002(2) 0.013(2) 0.001(2)
C7 0.025(3) 0.019(2) 0.042(3) -0.007(2) 0.015(2) -0.002(2)
C8 0.020(2) 0.028(3) 0.032(3) -0.010(2) 0.007(2) -0.002(2)
C9 0.023(2) 0.024(3) 0.023(3) -0.004(2) 0.0056(19) 0.006(2)

loop_
_atom_type_symbol
_atom_type_description
_atom_type_scat_dispersion_real
_atom_type_scat_dispersion_imag
_atom_type_scat_source
C C 0.0033 0.0016 'International Tables Vol C Tables 4.2.6.8 and 6.1.1.4'
H H 0.0000 0.0000 'International Tables Vol C Tables 4.2.6.8 and 6.1.1.4'
Cl Cl 0.1484 0.1585 'International Tables Vol C Tables 4.2.6.8 and 6.1.1.4'
N N 0.0061 0.0033 'International Tables Vol C Tables 4.2.6.8 and 6.1.1.4'
Pd Pd -0.9988 1.0072 'International Tables Vol C Tables 4.2.6.8 and 6.1.1.4'

loop_
_geom_angle_atom_site_label_1
_geom_angle_atom_site_label_2
_geom_angle_atom_site_label_3
_geom_angle
_geom_angle_site_symmetry_1
_geom_angle_site_symmetry_3
Cl1 Pd1 Cl1 180.0 3_556 .
Cl2 Pd1 Cl1 91.34(4) 3_556 3_556
Cl2 Pd1 Cl1 91.34(4) . .
Cl2 Pd1 Cl1 88.66(4) . 3_556
Cl2 Pd1 Cl1 88.66(4) 3_556 .
Cl2 Pd1 Cl2 180.00(5) 3_556 .
C1 N1 H1 115(3) . .
C2 N1 H1 96(3) . .
C2 N1 C1 112.4(4) . .
C3 N1 H1 113(3) . .
C3 N1 C1 109.3(4) . .
C3 N1 C2 110.1(4) . .
N1 C1 H1A 108.9 . .
N1 C1 H1B 108.9 . .
H1A C1 H1B 107.8 . .
C4 C1 N1 113.2(4) . .
C4 C1 H1A 108.9 . .
C4 C1 H1B 108.9 . .
N1 C2 H2A 109.5 . .
N1 C2 H2B 109.5 . .
N1 C2 H2C 109.5 . .
H2A C2 H2B 109.5 . .
H2A C2 H2C 109.5 . .
H2B C2 H2C 109.5 . .
N1 C3 H3A 109.5 . .
N1 C3 H3B 109.5 . .
N1 C3 H3C 109.5 . .
H3A C3 H3B 109.5 . .
H3A C3 H3C 109.5 . .
H3B C3 H3C 109.5 . .
C5 C4 C1 120.7(4) . .
C5 C4 C9 115.7(4) . .
C9 C4 C1 123.4(4) . .
C4 C5 Cl4 118.7(4) . .
C6 C5 Cl4 118.8(4) . .
C6 C5 C4 122.5(5) . .
C5 C6 H6 120.3 . .
C7 C6 C5 119.4(5) . .
C7 C6 H6 120.3 . .
C6 C7 H7 119.8 . .
C6 C7 C8 120.3(4) . .
C8 C7 H7 119.8 . .
C7 C8 H8 120.4 . .
C9 C8 C7 119.1(5) . .
C9 C8 H8 120.4 . .
C4 C9 Cl3 119.7(4) . .
C8 C9 Cl3 117.5(4) . .
C8 C9 C4 122.9(5) . .

loop_
_geom_bond_atom_site_label_1
_geom_bond_atom_site_label_2
_geom_bond_distance
_geom_bond_site_symmetry_2
Pd1 Cl1 2.3129(12) 3_556
Pd1 Cl1 2.3129(12) .
Pd1 Cl2 2.3058(12) 3_556
Pd1 Cl2 2.3059(12) .
Cl3 C9 1.736(5) .
Cl4 C5 1.724(5) .
N1 H1 0.920(19) .
N1 C1 1.504(6) .
N1 C2 1.486(6) .
N1 C3 1.486(6) .
C1 H1A 0.9900 .
C1 H1B 0.9900 .
C1 C4 1.504(6) .
C2 H2A 0.9800 .
C2 H2B 0.9800 .
C2 H2C 0.9800 .
C3 H3A 0.9800 .
C3 H3B 0.9800 .
C3 H3C 0.9800 .
C4 C5 1.394(7) .
C4 C9 1.403(7) .
C5 C6 1.391(7) .
C6 H6 0.9500 .
C6 C7 1.377(8) .
C7 H7 0.9500 .
C7 C8 1.387(7) .
C8 H8 0.9500 .
C8 C9 1.379(7) .
